data_2012990
loop_
_publ_author_name
'Plater, M. John'
'Foreman, Mark R. St J.'
'Howie, R. Alan'

_publ_section_title
;Polymeric
 diaqua(\m~2~-2,2'-bipyrimidinyl-\k^4^<i>N</i>^1^,<i>N</i>^1'^:<i>N</i>^3^,<i>N</i>^3'^)-di-\m~3~-hydroxy-bis(\m~5~-benzene-1,3,5-tricarboxylato-\k^5^<i>O</i>^1^:<i>O</i>^2^:<i>O</i>^3^:<i>O</i>^3^:<i>O</i>^5^)tetracobalt(II)
 dihydrate
;
_journal_issue 10
_journal_name_full 'Acta Crystallographica Section C'
_journal_page_first m487
_journal_page_last m489
_journal_paper_doi 10.1107/S0108270102014804
_journal_volume 58
_journal_year 2002
_chemical_formula_iupac '[Co4 (C9 H3 O6)2 (O H)2 (C8 H6 N4) (H2 O)2] , 2H2 O'
_chemical_formula_moiety 'C26 H18 Co4 N4 O16 , 2H2 O'
_chemical_formula_structural '[Co4 (C9 H3 O6)2 (O H)2 (C8 H6 N4) (H2 O)2] , 2H2 O'
_chemical_formula_sum 'C26 H22 Co4 N4 O18'
_chemical_formula_weight 914.20
_chemical_name_systematic
;
diaqua-\m~2~-2,2'-bipyrimidinyl-\k^4^N^1^,N^1'^:N^3^,N^3'^)-di-
\m~3~-hydroxy-bis(\m~5~-benzene-1,3,5-tricarboxylato-
\k^5^O^1^:O^2^:O^3^:O^3^:O^5^)tetracobalt(II) dihydrate
;
_space_group_IT_number 14
_symmetry_cell_setting monoclinic
_symmetry_space_group_name_Hall '-P 2yn'
_symmetry_space_group_name_H-M 'P 1 21/n 1'
_atom_sites_solution_hydrogens mixed
_atom_sites_solution_primary direct
_atom_sites_solution_secondary difmap
_audit_creation_method SHELXL97
_cell_angle_alpha 90
_cell_angle_beta 97.7590(10)
_cell_angle_gamma 90
_cell_formula_units_Z 2
_cell_length_a 8.7476(4)
_cell_length_b 15.3691(6)
_cell_length_c 11.0972(4)
_cell_measurement_reflns_used 5004
_cell_measurement_temperature 298(2)
_cell_measurement_theta_max 32.47
_cell_measurement_theta_min 2.65
_cell_volume 1478.28(10)
_computing_cell_refinement 'SAINT (Bruker, 1999)'
_computing_data_collection 'SMART (Bruker, 1999)'
_computing_data_reduction SAINT
_computing_molecular_graphics 'ORTEP-3 (Farrugia, 1997)'
_computing_publication_material 'SHELXL97 and PLATON (Spek, 1990)'
_computing_structure_refinement 'SHELXL97 (Sheldrick, 1997)'
_computing_structure_solution 'SHELXS97 (Sheldrick, 1997)'
_diffrn_ambient_temperature 298(2)
_diffrn_measured_fraction_theta_full 0.991
_diffrn_measured_fraction_theta_max 0.991
_diffrn_measurement_device_type 'Bruker SMART 1000 CCD area-detector'
_diffrn_measurement_method '\f and \w'
_diffrn_radiation_monochromator graphite
_diffrn_radiation_source 'fine-focus sealed tube'
_diffrn_radiation_type MoK\a
_diffrn_radiation_wavelength 0.71073
_diffrn_reflns_av_R_equivalents 0.015
_diffrn_reflns_av_sigmaI/netI 0.016
_diffrn_reflns_limit_h_max 11
_diffrn_reflns_limit_h_min -13
_diffrn_reflns_limit_k_max 23
_diffrn_reflns_limit_k_min -23
_diffrn_reflns_limit_l_max 16
_diffrn_reflns_limit_l_min -13
_diffrn_reflns_number 15056
_diffrn_reflns_theta_full 32.49
_diffrn_reflns_theta_max 32.49
_diffrn_reflns_theta_min 2.28
_diffrn_standards_decay_% 0
_diffrn_standards_number 0
_exptl_absorpt_coefficient_mu 2.302
_exptl_absorpt_correction_T_max 0.603
_exptl_absorpt_correction_T_min 0.507
_exptl_absorpt_correction_type multi-scan
_exptl_absorpt_process_details '(SADABS; Sheldrick, 1996)'
_exptl_crystal_colour dark_red
_exptl_crystal_density_diffrn 2.054
_exptl_crystal_density_meas ?
_exptl_crystal_density_method 'not measured'
_exptl_crystal_description block
_exptl_crystal_F_000 916
_exptl_crystal_size_max 0.50
_exptl_crystal_size_mid 0.40
_exptl_crystal_size_min 0.22
_refine_diff_density_max 1.02
_refine_diff_density_min -0.54
_refine_ls_extinction_method none
_refine_ls_goodness_of_fit_ref 1.035
_refine_ls_hydrogen_treatment mixed
_refine_ls_matrix_type full
_refine_ls_number_parameters 248
_refine_ls_number_reflns 5315
_refine_ls_number_restraints 3
_refine_ls_restrained_S_all 1.035
_refine_ls_R_factor_all 0.028
_refine_ls_R_factor_gt 0.024
_refine_ls_shift/su_max 0.002
_refine_ls_shift/su_mean 0.000
_refine_ls_structure_factor_coef Fsqd
_refine_ls_weighting_details 'calc w = 1/[\s^2^(Fo^2^)+(0.0370P)^2^+0.6519P] where P=(Fo^2^+2Fc^2^)/3'
_refine_ls_weighting_scheme calc
_refine_ls_wR_factor_gt 0.065
_refine_ls_wR_factor_ref 0.067
_reflns_number_gt 4765
_reflns_number_total 5315
_reflns_threshold_expression I>2\s(I)
_cod_data_source_file jz1519.cif
_cod_data_source_block I
_cod_depositor_comments
;
The following automatic conversions were performed:

'_exptl_crystal_density_meas' value 'not measured' was changed to '?'
- the value is perceived as not measured.

Automatic conversion script
Id: cif_fix_values 3008 2015-01-20 13:52:24Z robertas 

The following automatic conversions were performed:

'_atom_sites_solution_hydrogens' value 'geom and difmap' was changed
to 'mixed'.

Automatic conversion script
Id: cif_fix_values 6452 2018-10-05 10:23:21Z andrius 
;
_cod_original_sg_symbol_H-M 'P 21/n'
_cod_database_code 2012990
_cod_database_fobs_code 2012990

loop_
_symmetry_equiv_pos_as_xyz
'x, y, z'
'x+1/2, -y+1/2, z+1/2'
'-x, -y, -z'
'-x-1/2, y-1/2, -z-1/2'

loop_
_atom_site_label
_atom_site_fract_x
_atom_site_fract_y
_atom_site_fract_z
_atom_site_U_iso_or_equiv
_atom_site_adp_type
_atom_site_calc_flag
_atom_site_refinement_flags
_atom_site_occupancy
_atom_site_disorder_assembly
_atom_site_disorder_group
_atom_site_type_symbol
Co1 0.55941(2) 0.150246(11) 0.167454(16) 0.01587(5) Uani d . 1 . . Co
Co2 0.673730(18) -0.001189(10) 0.000140(14) 0.01227(4) Uani d . 1 . . Co
N1 1.13732(12) -0.08735(7) 0.01545(10) 0.01577(18) Uani d . 1 . . N
N2 0.86730(12) -0.08583(7) 0.02143(10) 0.01615(18) Uani d . 1 . . N
C1 1.00127(13) -0.04785(8) 0.00981(11) 0.01361(19) Uani d . 1 . . C
C2 0.87065(16) -0.17165(9) 0.04411(13) 0.0213(2) Uani d . 1 . . C
H2 0.7793 -0.2005 0.0528 0.026 Uiso calc R 1 . . H
C3 1.00733(17) -0.21793(9) 0.05472(14) 0.0239(3) Uani d . 1 . . C
H3 1.0098 -0.2772 0.0719 0.029 Uiso calc R 1 . . H
C4 1.14030(16) -0.17313(9) 0.03887(13) 0.0212(2) Uani d . 1 . . C
H4 1.2335 -0.2029 0.0445 0.025 Uiso calc R 1 . . H
O1 0.70037(11) 0.02326(6) 0.18706(8) 0.01657(16) Uani d . 1 . . O
O2 0.68609(15) -0.11419(6) 0.24870(10) 0.0276(2) Uani d . 1 . . O
O3 0.93933(14) 0.23631(7) 0.64647(10) 0.0285(2) Uani d . 1 . . O
O4 1.03370(19) 0.21724(9) 0.47397(13) 0.0460(4) Uani d . 1 . . O
O5 0.55660(12) -0.10716(6) 0.70015(9) 0.02240(19) Uani d . 1 . . O
O6 0.66246(15) 0.00226(7) 0.81350(9) 0.0280(2) Uani d . 1 . . O
C5 0.74740(15) -0.00324(7) 0.39855(11) 0.0153(2) Uani d . 1 . . C
C6 0.84010(15) 0.07040(8) 0.41948(11) 0.0181(2) Uani d . 1 . . C
H6 0.8866 0.0938 0.3562 0.022 Uiso calc R 1 . . H
C7 0.86411(15) 0.10940(8) 0.53350(12) 0.0178(2) Uani d . 1 . . C
C8 0.79623(16) 0.07264(8) 0.62814(11) 0.0191(2) Uani d . 1 . . C
H8 0.8092 0.0991 0.7042 0.023 Uiso calc R 1 . . H
C9 0.70917(15) -0.00327(8) 0.61023(11) 0.0162(2) Uani d . 1 . . C
C10 0.68487(14) -0.04152(8) 0.49490(11) 0.0164(2) Uani d . 1 . . C
H10 0.6272 -0.0923 0.4825 0.020 Uiso calc R 1 . . H
C11 0.70920(14) -0.03591(8) 0.27018(11) 0.0153(2) Uani d . 1 . . C
C12 0.95342(17) 0.19299(9) 0.55149(13) 0.0213(2) Uani d . 1 . . C
C13 0.63804(14) -0.03912(8) 0.71580(11) 0.0161(2) Uani d . 1 . . C
O7 0.50202(10) 0.09200(6) 0.00670(8) 0.01381(15) Uani d . 1 . . O
H7 0.482(3) 0.1219(15) -0.048(2) 0.034(6) Uiso d . 1 . . H
O8 0.75843(14) 0.21665(7) 0.20882(13) 0.0305(3) Uani d D 1 . . O
H8A 0.763(3) 0.2649(13) 0.210(2) 0.047(7) Uiso d D 1 . . H
H8B 0.836(2) 0.1999(16) 0.223(2) 0.045(7) Uiso d D 1 . . H
O9 1.0777(2) 0.18299(14) 0.24162(15) 0.0630(5) Uani d . 1 . . O
H9A 1.0801 0.1901 0.3213 0.094 Uiso d R 1 . . H
H9B 1.1684 0.2112 0.2177 0.094 Uiso d R 1 . . H

loop_
_atom_site_aniso_label
_atom_site_aniso_U_11
_atom_site_aniso_U_22
_atom_site_aniso_U_33
_atom_site_aniso_U_12
_atom_site_aniso_U_13
_atom_site_aniso_U_23
Co1 0.02095(8) 0.01291(7) 0.01456(8) -0.00142(6) 0.00535(6) -0.00144(5)
Co2 0.01208(7) 0.01388(8) 0.01122(8) 0.00002(5) 0.00294(5) -0.00125(5)
N1 0.0148(4) 0.0151(4) 0.0180(5) 0.0018(3) 0.0040(4) 0.0009(4)
N2 0.0153(4) 0.0136(4) 0.0204(5) 0.0000(3) 0.0055(4) 0.0008(4)
C1 0.0141(5) 0.0123(4) 0.0149(5) 0.0005(4) 0.0033(4) -0.0001(4)
C2 0.0229(6) 0.0152(5) 0.0271(6) -0.0018(4) 0.0080(5) 0.0016(5)
C3 0.0283(6) 0.0148(5) 0.0300(7) 0.0025(5) 0.0091(5) 0.0045(5)
C4 0.0211(6) 0.0170(5) 0.0262(6) 0.0054(4) 0.0054(5) 0.0037(5)
O1 0.0240(4) 0.0153(4) 0.0105(4) 0.0009(3) 0.0025(3) 0.0010(3)
O2 0.0492(7) 0.0147(4) 0.0185(5) -0.0004(4) 0.0023(4) -0.0011(3)
O3 0.0445(6) 0.0200(5) 0.0219(5) -0.0128(4) 0.0073(4) -0.0043(4)
O4 0.0679(9) 0.0319(6) 0.0460(8) -0.0274(6) 0.0364(7) -0.0143(6)
O5 0.0319(5) 0.0166(4) 0.0209(5) -0.0068(4) 0.0118(4) -0.0015(3)
O6 0.0389(6) 0.0349(6) 0.0116(4) -0.0147(5) 0.0078(4) -0.0048(4)
C5 0.0200(5) 0.0152(5) 0.0110(5) -0.0003(4) 0.0024(4) 0.0004(4)
C6 0.0232(6) 0.0176(5) 0.0139(5) -0.0039(4) 0.0041(4) 0.0017(4)
C7 0.0238(6) 0.0146(5) 0.0152(5) -0.0052(4) 0.0036(4) 0.0003(4)
C8 0.0270(6) 0.0177(5) 0.0129(5) -0.0061(5) 0.0042(4) -0.0019(4)
C9 0.0219(5) 0.0158(5) 0.0114(5) -0.0033(4) 0.0038(4) 0.0008(4)
C10 0.0221(5) 0.0144(5) 0.0129(5) -0.0032(4) 0.0030(4) 0.0002(4)
C11 0.0197(5) 0.0149(5) 0.0113(5) 0.0010(4) 0.0024(4) -0.0001(4)
C12 0.0273(6) 0.0154(5) 0.0218(6) -0.0060(4) 0.0051(5) -0.0009(4)
C13 0.0193(5) 0.0171(5) 0.0124(5) -0.0003(4) 0.0044(4) 0.0017(4)
O7 0.0161(4) 0.0123(3) 0.0131(4) 0.0007(3) 0.0023(3) 0.0016(3)
O8 0.0261(5) 0.0140(4) 0.0490(7) -0.0011(4) -0.0039(5) -0.0007(4)
O9 0.0551(10) 0.0957(14) 0.0376(8) 0.0082(10) 0.0045(7) -0.0060(9)

loop_
_atom_type_symbol
_atom_type_description
_atom_type_scat_dispersion_real
_atom_type_scat_dispersion_imag
_atom_type_scat_source
C C 0.0033 0.0016 'International Tables Vol C Tables 4.2.6.8 and 6.1.1.4'
H H 0.0000 0.0000 'International Tables Vol C Tables 4.2.6.8 and 6.1.1.4'
Co Co 0.3494 0.9721 'International Tables Vol C Tables 4.2.6.8 and 6.1.1.4'
N N 0.0061 0.0033 'International Tables Vol C Tables 4.2.6.8 and 6.1.1.4'
O O 0.0106 0.0060 'International Tables Vol C Tables 4.2.6.8 and 6.1.1.4'

loop_
_geom_angle_atom_site_label_1
_geom_angle_atom_site_label_2
_geom_angle_atom_site_label_3
_geom_angle_site_symmetry_1
_geom_angle_site_symmetry_3
_geom_angle
_geom_angle_publ_flag
O7 Co1 O5 . 3_656 114.50(4) yes
O7 Co1 O8 . . 122.34(5) yes
O5 Co1 O8 3_656 . 120.43(5) yes
O7 Co1 O3 . 2_454 102.61(4) yes
O5 Co1 O3 3_656 2_454 93.57(4) yes
O8 Co1 O3 . 2_454 90.51(5) yes
O7 Co1 O1 . . 76.79(3) yes
O5 Co1 O1 3_656 . 88.19(4) yes
O8 Co1 O1 . . 88.43(4) yes
O3 Co1 O1 2_454 . 178.23(4) yes
O7 Co1 Co2 . . 38.88(3) ?
O5 Co1 Co2 3_656 . 114.24(3) ?
O8 Co1 Co2 . . 99.86(4) ?
O3 Co1 Co2 2_454 . 138.59(3) ?
O1 Co1 Co2 . . 40.35(2) ?
O7 Co1 Co2 . 3_655 32.89(3) ?
O5 Co1 Co2 3_656 3_655 81.64(3) ?
O8 Co1 Co2 . 3_655 152.91(4) ?
O3 Co1 Co2 2_454 3_655 104.46(4) ?
O1 Co1 Co2 . 3_655 75.97(2) ?
Co2 Co1 Co2 . 3_655 54.172(6) ?
O7 Co1 Co1 . 3_655 24.53(3) ?
O5 Co1 Co1 3_656 3_655 97.96(3) ?
O8 Co1 Co1 . 3_655 127.56(4) ?
O3 Co1 Co1 2_454 3_655 123.50(3) ?
O1 Co1 Co1 . 3_655 56.34(2) ?
Co2 Co1 Co1 . 3_655 28.061(4) ?
Co2 Co1 Co1 3_655 3_655 26.111(3) ?
O6 Co2 O7 1_554 3_655 92.63(4) yes
O6 Co2 O7 1_554 . 94.62(4) yes
O7 Co2 O7 3_655 . 85.95(4) yes
O6 Co2 O1 1_554 . 167.60(4) yes
O7 Co2 O1 3_655 . 98.07(4) yes
O7 Co2 O1 . . 79.98(4) yes
O6 Co2 N2 1_554 . 93.26(5) yes
O7 Co2 N2 3_655 . 99.68(4) yes
O7 Co2 N2 . . 170.10(4) yes
O1 Co2 N2 . . 91.11(4) yes
O6 Co2 N1 1_554 3_755 80.63(4) yes
O7 Co2 N1 3_655 3_755 172.58(4) yes
O7 Co2 N1 . 3_755 97.61(4) yes
O1 Co2 N1 . 3_755 88.98(4) yes
N2 Co2 N1 . 3_755 77.76(4) yes
O6 Co2 Co2 1_554 3_655 94.96(4) ?
O7 Co2 Co2 3_655 3_655 43.15(2) ?
O7 Co2 Co2 . 3_655 42.80(2) ?
O1 Co2 Co2 . 3_655 88.64(3) ?
N2 Co2 Co2 . 3_655 142.18(3) ?
N1 Co2 Co2 3_755 3_655 140.02(3) ?
O6 Co2 Co1 1_554 . 125.77(4) ?
O7 Co2 Co1 3_655 . 102.80(3) ?
O7 Co2 Co1 . . 37.01(2) ?
O1 Co2 Co1 . . 45.52(3) ?
N2 Co2 Co1 . . 133.15(3) ?
N1 Co2 Co1 3_755 . 83.78(3) ?
Co2 Co2 Co1 3_655 . 66.638(6) ?
C1 N1 C4 . . 116.80(11) ?
C1 N1 Co2 . 3_755 113.40(8) ?
C4 N1 Co2 . 3_755 129.57(9) ?
C1 N2 C2 . . 116.86(11) ?
C1 N2 Co2 . . 114.84(8) ?
C2 N2 Co2 . . 128.30(9) ?
N1 C1 N2 . . 126.11(11) ?
N1 C1 C1 . 3_755 117.01(13) ?
N2 C1 C1 . 3_755 116.88(12) ?
N2 C2 C3 . . 121.21(12) ?
N2 C2 H2 . . 119.4 ?
C3 C2 H2 . . 119.4 ?
C2 C3 C4 . . 117.75(12) ?
C2 C3 H3 . . 121.1 ?
C4 C3 H3 . . 121.1 ?
N1 C4 C3 . . 121.23(12) ?
N1 C4 H4 . . 119.4 ?
C3 C4 H4 . . 119.4 ?
C11 O1 Co2 . . 124.80(8) ?
C11 O1 Co1 . . 130.12(8) ?
Co2 O1 Co1 . . 94.13(3) ?
C12 O3 Co1 . 2 116.06(9) ?
C13 O5 Co1 . 3_656 120.24(8) ?
C13 O6 Co2 . 1_556 146.91(10) ?
C6 C5 C10 . . 119.63(11) ?
C6 C5 C11 . . 118.60(11) ?
C10 C5 C11 . . 121.66(11) ?
C7 C6 C5 . . 120.99(11) ?
C7 C6 H6 . . 119.5 ?
C5 C6 H6 . . 119.5 ?
C6 C7 C8 . . 118.92(11) ?
C6 C7 C12 . . 120.10(11) ?
C8 C7 C12 . . 120.87(11) ?
C9 C8 C7 . . 120.82(11) ?
C9 C8 H8 . . 119.6 ?
C7 C8 H8 . . 119.6 ?
C8 C9 C10 . . 119.70(11) ?
C8 C9 C13 . . 118.14(11) ?
C10 C9 C13 . . 122.10(11) ?
C5 C10 C9 . . 119.82(11) ?
C5 C10 H10 . . 120.1 ?
C9 C10 H10 . . 120.1 ?
O2 C11 O1 . . 123.70(12) ?
O2 C11 C5 . . 121.08(11) ?
O1 C11 C5 . . 115.21(10) ?
O4 C12 O3 . . 123.21(13) ?
O4 C12 C7 . . 119.87(13) ?
O3 C12 C7 . . 116.91(12) ?
O6 C13 O5 . . 124.55(12) ?
O6 C13 C9 . . 116.68(11) ?
O5 C13 C9 . . 118.76(11) ?
Co1 O7 Co2 . 3_655 115.50(4) ?
Co1 O7 Co2 . . 104.10(4) ?
Co2 O7 Co2 3_655 . 94.05(4) ?
Co1 O7 H7 . . 116.1(17) ?
Co2 O7 H7 3_655 . 106.9(17) ?
Co2 O7 H7 . . 118.5(17) ?
Co1 O8 H8A . . 123.2(19) ?
Co1 O8 H8B . . 129(2) ?
H8A O8 H8B . . 108(2) ?
H9A O9 H9B . . 107.9 ?

loop_
_geom_bond_atom_site_label_1
_geom_bond_atom_site_label_2
_geom_bond_site_symmetry_2
_geom_bond_distance
_geom_bond_publ_flag
Co1 O7 . 1.9985(9) yes
Co1 O5 3_656 2.0075(10) yes
Co1 O8 . 2.0168(12) yes
Co1 O3 2_454 2.0326(10) yes
Co1 O1 . 2.3031(9) yes
Co1 Co2 . 3.2196(2) yes
Co1 Co2 3_655 3.4413(2) ?
Co1 Co1 3_655 5.9312(4) ?
Co2 O6 1_554 2.0609(10) yes
Co2 O7 3_655 2.0702(9) yes
Co2 O7 . 2.0838(9) yes
Co2 O1 . 2.0899(9) yes
Co2 N2 . 2.1230(11) yes
Co2 N1 3_755 2.1658(11) yes
Co2 Co2 3_655 3.0392(3) yes
N1 C1 . 1.3299(15) ?
N1 C4 . 1.3433(17) ?
N2 C1 . 1.3310(15) ?
N2 C2 . 1.3424(16) ?
C1 C1 3_755 1.487(2) ?
C2 C3 . 1.3825(19) ?
C2 H2 . 0.9300 ?
C3 C4 . 1.383(2) ?
C3 H3 . 0.9300 ?
C4 H4 . 0.9300 ?
O1 C11 . 1.2902(15) yes
O2 C11 . 1.2379(15) yes
O3 C12 . 1.2667(17) yes
O4 C12 . 1.2391(18) yes
O5 C13 . 1.2640(15) yes
O6 C13 . 1.2502(16) yes
C5 C6 . 1.3934(17) ?
C5 C10 . 1.3951(17) ?
C5 C11 . 1.5048(17) ?
C6 C7 . 1.3902(18) ?
C6 H6 . 0.9300 ?
C7 C8 . 1.3940(17) ?
C7 C12 . 1.5029(18) ?
C8 C9 . 1.3927(17) ?
C8 H8 . 0.9300 ?
C9 C10 . 1.3983(17) ?
C9 C13 . 1.5033(17) ?
C10 H10 . 0.9300 ?
O7 H7 . 0.76(2) ?
O8 H8A . 0.74(2) ?
O8 H8B . 0.72(2) ?
O9 H9A . 0.8880 ?
O9 H9B . 0.9723 ?

loop_
_geom_hbond_atom_site_label_D
_geom_hbond_atom_site_label_H
_geom_hbond_atom_site_label_A
_geom_hbond_site_symmetry_A
_geom_hbond_distance_DH
_geom_hbond_distance_HA
_geom_hbond_distance_DA
_geom_hbond_angle_DHA
O7 H7 O2 3_655 0.76(2) 2.50(2) 3.0980(14) 136(2)
O7 H7 O4 2_454 0.76(2) 2.52(2) 2.9718(17) 120(2)
O8 H8A O2 4_766 0.74(2) 1.95(2) 2.6749(15) 164(3)
O8 H8B O9 . 0.72(2) 2.11(2) 2.815(2) 164(3)
O9 H9A O4 . 0.89 1.84 2.709(2) 165

loop_
_geom_torsion_atom_site_label_1
_geom_torsion_atom_site_label_2
_geom_torsion_atom_site_label_3
_geom_torsion_atom_site_label_4
_geom_torsion_site_symmetry_1
_geom_torsion_site_symmetry_4
_geom_torsion
_geom_torsion_publ_flag
O7 Co1 Co2 O6 . 1_554 37.75(6) ?
O5 Co1 Co2 O6 3_656 1_554 137.30(5) ?
O8 Co1 Co2 O6 . 1_554 -92.75(6) ?
O3 Co1 Co2 O6 2_454 1_554 9.42(7) ?
O1 Co1 Co2 O6 . 1_554 -168.41(5) ?
Co2 Co1 Co2 O6 3_655 1_554 78.75(4) ?
Co1 Co1 Co2 O6 3_655 1_554 78.75(4) ?
O7 Co1 Co2 O7 . 3_655 -65.06(6) ?
O5 Co1 Co2 O7 3_656 3_655 34.49(4) ?
O8 Co1 Co2 O7 . 3_655 164.44(5) ?
O3 Co1 Co2 O7 2_454 3_655 -93.39(6) ?
O1 Co1 Co2 O7 . 3_655 88.78(4) ?
Co2 Co1 Co2 O7 3_655 3_655 -24.06(3) ?
Co1 Co1 Co2 O7 3_655 3_655 -24.06(3) ?
O5 Co1 Co2 O7 3_656 . 99.55(5) ?
O8 Co1 Co2 O7 . . -130.50(6) ?
O3 Co1 Co2 O7 2_454 . -28.33(7) ?
O1 Co1 Co2 O7 . . 153.84(6) ?
Co2 Co1 Co2 O7 3_655 . 41.00(4) ?
Co1 Co1 Co2 O7 3_655 . 41.00(4) ?
O7 Co1 Co2 O1 . . -153.84(6) ?
O5 Co1 Co2 O1 3_656 . -54.29(5) ?
O8 Co1 Co2 O1 . . 75.66(5) ?
O3 Co1 Co2 O1 2_454 . 177.83(7) ?
Co2 Co1 Co2 O1 3_655 . -112.84(4) ?
Co1 Co1 Co2 O1 3_655 . -112.84(4) ?
O7 Co1 Co2 N2 . . 178.23(6) ?
O5 Co1 Co2 N2 3_656 . -82.22(5) ?
O8 Co1 Co2 N2 . . 47.73(5) ?
O3 Co1 Co2 N2 2_454 . 149.90(7) ?
O1 Co1 Co2 N2 . . -27.93(5) ?
Co2 Co1 Co2 N2 3_655 . -140.77(4) ?
Co1 Co1 Co2 N2 3_655 . -140.77(4) ?
O7 Co1 Co2 N1 . 3_755 111.46(5) ?
O5 Co1 Co2 N1 3_656 3_755 -148.99(4) ?
O8 Co1 Co2 N1 . 3_755 -19.04(5) ?
O3 Co1 Co2 N1 2_454 3_755 83.13(6) ?
O1 Co1 Co2 N1 . 3_755 -94.70(5) ?
Co2 Co1 Co2 N1 3_655 3_755 152.46(3) ?
Co1 Co1 Co2 N1 3_655 3_755 152.46(3) ?
O7 Co1 Co2 Co2 . 3_655 -41.00(4) ?
O5 Co1 Co2 Co2 3_656 3_655 58.55(4) ?
O8 Co1 Co2 Co2 . 3_655 -171.50(4) ?
O3 Co1 Co2 Co2 2_454 3_655 -69.33(6) ?
O1 Co1 Co2 Co2 . 3_655 112.84(4) ?
Co1 Co1 Co2 Co2 3_655 3_655 0.0 ?
O6 Co2 N2 C1 1_554 . 76.65(9) ?
O7 Co2 N2 C1 3_655 . 169.88(9) ?
O1 Co2 N2 C1 . . -91.74(9) ?
N1 Co2 N2 C1 3_755 . -3.02(9) ?
Co2 Co2 N2 C1 3_655 . 179.04(6) ?
Co1 Co2 N2 C1 . . -72.21(10) ?
O6 Co2 N2 C2 1_554 . -102.93(12) ?
O7 Co2 N2 C2 3_655 . -9.70(12) ?
O1 Co2 N2 C2 . . 88.68(12) ?
N1 Co2 N2 C2 3_755 . 177.40(13) ?
Co2 Co2 N2 C2 3_655 . -0.54(15) ?
Co1 Co2 N2 C2 . . 108.21(11) ?
C4 N1 C1 N2 . . -2.24(19) ?
Co2 N1 C1 N2 3_755 . -177.31(10) ?
C4 N1 C1 C1 . 3_755 176.96(13) ?
Co2 N1 C1 C1 3_755 3_755 1.89(17) ?
C2 N2 C1 N1 . . 1.85(19) ?
Co2 N2 C1 N1 . . -177.78(10) ?
C2 N2 C1 C1 . 3_755 -177.35(13) ?
Co2 N2 C1 C1 . 3_755 3.02(17) ?
C1 N2 C2 C3 . . 0.0(2) ?
Co2 N2 C2 C3 . . 179.55(11) ?
N2 C2 C3 C4 . . -1.2(2) ?
C1 N1 C4 C3 . . 0.8(2) ?
Co2 N1 C4 C3 3_755 . 174.93(11) ?
C2 C3 C4 N1 . . 0.8(2) ?
O6 Co2 O1 C11 1_554 . -163.80(19) ?
O7 Co2 O1 C11 3_655 . 46.79(10) ?
O7 Co2 O1 C11 . . 131.20(10) ?
N2 Co2 O1 C11 . . -53.15(10) ?
N1 Co2 O1 C11 3_755 . -130.89(10) ?
Co2 Co2 O1 C11 3_655 . 89.03(10) ?
Co1 Co2 O1 C11 . . 146.84(12) ?
O6 Co2 O1 Co1 1_554 . 49.4(2) ?
O7 Co2 O1 Co1 3_655 . -100.04(4) ?
O7 Co2 O1 Co1 . . -15.64(3) ?
N2 Co2 O1 Co1 . . 160.01(4) ?
N1 Co2 O1 Co1 3_755 . 82.27(4) ?
Co2 Co2 O1 Co1 3_655 . -57.81(3) ?
O7 Co1 O1 C11 . . -127.51(11) ?
O5 Co1 O1 C11 3_656 . -11.82(11) ?
O8 Co1 O1 C11 . . 108.70(11) ?
Co2 Co1 O1 C11 . . -144.03(12) ?
Co2 Co1 O1 C11 3_655 . -93.66(10) ?
Co1 Co1 O1 C11 3_655 . -112.63(11) ?
O7 Co1 O1 Co2 . . 16.52(4) ?
O5 Co1 O1 Co2 3_656 . 132.21(4) ?
O8 Co1 O1 Co2 . . -107.27(5) ?
Co2 Co1 O1 Co2 3_655 . 50.37(3) ?
Co1 Co1 O1 Co2 3_655 . 31.392(17) ?
C10 C5 C6 C7 . . -3.8(2) ?
C11 C5 C6 C7 . . 172.34(12) ?
C5 C6 C7 C8 . . 1.3(2) ?
C5 C6 C7 C12 . . -174.84(13) ?
C6 C7 C8 C9 . . 1.8(2) ?
C12 C7 C8 C9 . . 177.84(13) ?
C7 C8 C9 C10 . . -2.3(2) ?
C7 C8 C9 C13 . . -179.52(12) ?
C6 C5 C10 C9 . . 3.22(19) ?
C11 C5 C10 C9 . . -172.76(12) ?
C8 C9 C10 C5 . . -0.25(19) ?
C13 C9 C10 C5 . . 176.88(12) ?
Co2 O1 C11 O2 . . -8.20(19) ?
Co1 O1 C11 O2 . . 126.28(13) ?
Co2 O1 C11 C5 . . 172.91(8) ?
Co1 O1 C11 C5 . . -52.61(15) ?
C6 C5 C11 O2 . . 149.92(14) yes
C10 C5 C11 O2 . . -34.06(19) yes
C6 C5 C11 O1 . . -31.16(17) yes
C10 C5 C11 O1 . . 144.86(12) yes
Co1 O3 C12 O4 2 . -0.7(2) ?
Co1 O3 C12 C7 2 . -179.31(9) ?
C6 C7 C12 O4 . . -15.8(2) yes
C8 C7 C12 O4 . . 168.16(16) yes
C6 C7 C12 O3 . . 162.88(14) yes
C8 C7 C12 O3 . . -13.2(2) yes
Co2 O6 C13 O5 1_556 . 24.6(3) ?
Co2 O6 C13 C9 1_556 . -156.60(15) ?
Co1 O5 C13 O6 3_656 . 5.38(19) ?
Co1 O5 C13 C9 3_656 . -173.37(9) ?
C8 C9 C13 O6 . . -0.03(18) yes
C10 C9 C13 O6 . . -177.21(13) yes
C8 C9 C13 O5 . . 178.81(12) yes
C10 C9 C13 O5 . . 1.63(19) yes
O5 Co1 O7 Co2 3_656 3_655 2.72(6) ?
O8 Co1 O7 Co2 . 3_655 164.03(5) ?
O3 Co1 O7 Co2 2_454 3_655 -97.20(5) ?
O1 Co1 O7 Co2 . 3_655 84.52(5) ?
Co2 Co1 O7 Co2 . 3_655 101.57(6) ?
Co1 Co1 O7 Co2 3_655 3_655 53.53(5) ?
O5 Co1 O7 Co2 3_656 . -98.85(5) ?
O8 Co1 O7 Co2 . . 62.47(6) ?
O3 Co1 O7 Co2 2_454 . 161.24(4) ?
O1 Co1 O7 Co2 . . -17.05(4) ?
Co2 Co1 O7 Co2 3_655 . -101.57(6) ?
Co1 Co1 O7 Co2 3_655 . -48.03(4) ?
O6 Co2 O7 Co1 1_554 . -150.11(4) ?
O7 Co2 O7 Co1 3_655 . 117.57(5) ?
O1 Co2 O7 Co1 . . 18.63(4) ?
N1 Co2 O7 Co1 3_755 . -68.98(5) ?
Co2 Co2 O7 Co1 3_655 . 117.57(5) ?
O6 Co2 O7 Co2 1_554 3_655 92.32(4) ?
O7 Co2 O7 Co2 3_655 3_655 0.0 ?
O1 Co2 O7 Co2 . 3_655 -98.94(4) ?
N1 Co2 O7 Co2 3_755 3_655 173.46(4) ?
Co1 Co2 O7 Co2 . 3_655 -117.57(5) ?
